data_4068261
loop_
_publ_author_name
'Ge, Shaozhong'
'Meetsma, Auke'
'Hessen, Bart'

_publ_section_title
;
 Scandium, Yttrium, and Lanthanum Benzyl and Alkynyl Complexes with
 theN-(2-Pyrrolidin-1-ylethyl)-1,4-diazepan-6-amido Ligand: Synthesis,
 Characterization, andZ-Selective Catalytic Linear Dimerization of
 Phenylacetylenes
;
_journal_issue 3
_journal_name_full Organometallics
_journal_page_first 719
_journal_paper_doi 10.1021/om8004228
_journal_volume 28
_journal_year 2009
_chemical_compound_source 'see text'
_chemical_formula_moiety 'C28 H43 N4 Sc'
_chemical_formula_sum 'C28 H43 N4 Sc'
_chemical_formula_weight 480.63
_chemical_name_systematic ?
_space_group_IT_number 2
_symmetry_cell_setting triclinic
_symmetry_Int_Tables_number 2
_symmetry_space_group_name_Hall '-P 1'
_symmetry_space_group_name_H-M 'P -1'
_atom_sites_solution_hydrogens geom
_atom_sites_solution_primary heavy
_atom_sites_solution_secondary direct
_audit_creation_date '2007-02-01  09:40:35'
_audit_creation_method
;
 PLATON <TABLE ACC> option    (version ::  30107)
 SHELXL97-2 & Manual Editing
;
_audit_update_record
;
 ?
;
_cell_angle_alpha 77.115(3)
_cell_angle_beta 89.025(3)
_cell_angle_gamma 82.541(3)
_cell_formula_units_Z 4
_cell_length_a 9.2415(16)
_cell_length_b 16.471(3)
_cell_length_c 17.628(3)
_cell_measurement_reflns_used 7396
_cell_measurement_temperature 100(1)
_cell_measurement_theta_max 27.59
_cell_measurement_theta_min 2.93
_cell_volume 2593.4(8)
_computing_cell_refinement 'SAINTPLUS, Version 6.45, (Bruker, 2006)'
_computing_data_collection 'SMART, Version 5.632, (Bruker, 2005)'
_computing_data_reduction 'SAINTPLUS, Version 6.45, (Bruker, 2006)'
_computing_molecular_graphics
;
 PLUTO (Meetsma, 2007)
 PLATON (Spek, 2003)
;
_computing_publication_material 'PLATON (Spek, 2003)'
_computing_structure_refinement 'SHELXL-97 (Sheldrick, 1997)'
_computing_structure_solution
;
 DIRDIF-99 (Beurskens et al., 1999)
;
_diffrn_ambient_temperature 100(1)
_diffrn_detector_area_resol_mean 66.06
_diffrn_measured_fraction_theta_full 0.973
_diffrn_measured_fraction_theta_max 0.960
_diffrn_measurement_device_type
;
  Bruker Smart Apex; CCD area detector
;
_diffrn_measurement_method '\f and \w scans'
_diffrn_radiation_detector
;
  CCD area-detector
;
_diffrn_radiation_monochromator 'parallel mounted graphite'
_diffrn_radiation_source 'fine focus sealed Siemens Mo tube '
_diffrn_radiation_type MoK\a
_diffrn_radiation_wavelength 0.71073
_diffrn_reflns_av_R_equivalents 0.0335
_diffrn_reflns_av_sigmaI/netI 0.0555
_diffrn_reflns_limit_h_max 11
_diffrn_reflns_limit_h_min -11
_diffrn_reflns_limit_k_max 20
_diffrn_reflns_limit_k_min -20
_diffrn_reflns_limit_l_max 21
_diffrn_reflns_limit_l_min -21
_diffrn_reflns_number 19080
_diffrn_reflns_reduction_process
;
 Intensity data were corrected for Lorentz and polarization
  effects, decay and absorption and reduced to F~o~^2^
  using SAINT (Bruker, 2006) and SADABS (Sheldrick, 2006)
;
_diffrn_reflns_theta_full 25.00
_diffrn_reflns_theta_max 26.02
_diffrn_reflns_theta_min 2.93
_diffrn_standards_number 0
_exptl_absorpt_coefficient_mu 0.307
_exptl_absorpt_correction_T_max 0.8955
_exptl_absorpt_correction_T_min 0.8558
_exptl_absorpt_correction_type multi-scan
_exptl_absorpt_process_details '(SADABS, (Sheldrick, 2006))'
_exptl_crystal_colour yellow
_exptl_crystal_density_diffrn 1.231
_exptl_crystal_density_method 'not measured'
_exptl_crystal_description platelet
_exptl_crystal_F_000 1040
_exptl_crystal_size_max 0.47
_exptl_crystal_size_mid 0.41
_exptl_crystal_size_min 0.11
_refine_diff_density_max 0.448
_refine_diff_density_min -0.421
_refine_diff_density_rms 0.069
_refine_ls_extinction_method none
_refine_ls_goodness_of_fit_ref 1.066
_refine_ls_hydrogen_treatment constr
_refine_ls_matrix_type full
_refine_ls_number_parameters 601
_refine_ls_number_reflns 9831
_refine_ls_number_restraints 0
_refine_ls_restrained_S_all 1.066
_refine_ls_R_factor_all 0.0679
_refine_ls_R_factor_gt 0.0499
_refine_ls_shift/su_max 0.001
_refine_ls_shift/su_mean 0.000
_refine_ls_structure_factor_coef Fsqd
_refine_ls_weighting_details 'calc w=1/[\s^2^(Fo^2^)+(0.0637P)^2^+1.4677P] where P=(Fo^2^+2Fc^2^)/3'
_refine_ls_weighting_scheme calc
_refine_ls_wR_factor_gt 0.1261
_refine_ls_wR_factor_ref 0.1347
_reflns_number_gt 7551
_reflns_number_total 9831
_reflns_threshold_expression I>2\s(I)
_cod_data_source_file om8004228_si_002.cif
_cod_data_source_block DATNAM
_cod_depositor_comments
;
The following automatic conversions were performed:

'_symmetry_cell_setting' value 'Triclinic' changed to 'triclinic'
according to /home/saulius/struct/CIF-dictionaries/cif_core.dic
dictionary named 'cif_core.dic' version 2.4.2 from 2011-04-26.

Automatic conversion script
Id: cif_fix_values 1715 2011-07-08 13:25:40Z adriana 
;
_cod_database_code 4068261
_vrn_publ_code_frame_time_sec 10.0
_vrn_publ_code_meas_time_hour 7.8

loop_
_symmetry_equiv_pos_site_id
_symmetry_equiv_pos_as_xyz
1 x,y,z
2 -x,-y,-z

loop_
_atom_site_aniso_label
_atom_site_aniso_U_11
_atom_site_aniso_U_22
_atom_site_aniso_U_33
_atom_site_aniso_U_23
_atom_site_aniso_U_13
_atom_site_aniso_U_12
Sc1 0.0157(2) 0.0134(2) 0.0150(3) -0.0019(2) -0.0023(2) 0.0001(2)
N11 0.0206(11) 0.0163(10) 0.0181(11) -0.0034(9) -0.0027(9) 0.0000(9)
N12 0.0203(11) 0.0156(10) 0.0181(11) -0.0001(9) -0.0011(9) -0.0031(9)
N13 0.0193(11) 0.0150(10) 0.0157(11) -0.0029(9) -0.0030(9) 0.0011(8)
N14 0.0182(11) 0.0144(10) 0.0155(11) -0.0009(9) -0.0021(9) -0.0009(8)
C11 0.0268(14) 0.0235(13) 0.0189(14) -0.0072(11) 0.0011(11) -0.0005(11)
C12 0.0286(15) 0.0164(12) 0.0208(14) -0.0043(11) -0.0061(12) 0.0011(11)
C13 0.0243(14) 0.0171(12) 0.0237(14) -0.0047(11) -0.0072(11) -0.0037(11)
C14 0.0212(13) 0.0225(13) 0.0204(14) 0.0014(11) -0.0034(11) -0.0060(11)
C15 0.0195(13) 0.0215(13) 0.0182(14) -0.0021(11) -0.0059(11) -0.0017(10)
C16 0.0189(13) 0.0157(12) 0.0172(13) -0.0020(10) -0.0032(10) 0.0012(10)
C17 0.0258(14) 0.0245(14) 0.0189(14) -0.0030(12) -0.0080(11) 0.0026(11)
C18 0.0226(13) 0.0186(13) 0.0166(13) -0.0020(11) -0.0049(11) 0.0000(10)
C19 0.0228(13) 0.0148(12) 0.0184(13) -0.0009(11) -0.0023(11) 0.0030(10)
C110 0.0263(14) 0.0138(12) 0.0198(14) -0.0024(10) -0.0004(11) 0.0002(10)
C111 0.0161(12) 0.0186(12) 0.0211(14) -0.0021(11) -0.0016(10) -0.0011(10)
C112 0.0207(13) 0.0231(13) 0.0178(13) -0.0044(11) -0.0008(11) 0.0017(11)
C113 0.0231(14) 0.0202(13) 0.0180(13) -0.0050(11) -0.0022(11) -0.0007(11)
C114 0.0185(13) 0.0200(12) 0.0202(14) -0.0057(11) -0.0016(11) -0.0021(10)
C115 0.0179(13) 0.0215(13) 0.0215(14) -0.0037(11) -0.0015(11) -0.0007(10)
C116 0.0119(12) 0.0216(12) 0.0204(13) -0.0054(11) 0.0041(10) -0.0019(10)
C117 0.0174(13) 0.0214(13) 0.0204(14) 0.0018(11) -0.0017(11) -0.0001(10)
C118 0.0207(13) 0.0144(12) 0.0293(15) -0.0018(12) -0.0006(12) -0.0023(10)
C119 0.0176(13) 0.0221(13) 0.0249(14) -0.0067(12) -0.0046(11) -0.0018(10)
C120 0.0144(12) 0.0214(13) 0.0190(13) 0.0006(11) -0.0025(10) 0.0014(10)
C121 0.0134(12) 0.0156(12) 0.0244(14) -0.0021(11) 0.0008(11) 0.0004(10)
C122 0.0186(13) 0.0199(13) 0.0204(14) -0.0019(11) -0.0035(11) -0.0011(10)
C123 0.0235(13) 0.0174(12) 0.0144(13) 0.0029(10) -0.0095(11) 0.0033(10)
C124 0.0243(14) 0.0211(13) 0.0244(15) -0.0019(12) -0.0046(12) 0.0005(11)
C125 0.0297(16) 0.0325(16) 0.0256(15) -0.0070(13) -0.0005(12) 0.0066(12)
C126 0.0411(18) 0.0250(14) 0.0277(16) -0.0101(13) -0.0142(13) 0.0080(13)
C127 0.0370(17) 0.0190(13) 0.0286(16) -0.0030(12) -0.0154(13) -0.0030(12)
C128 0.0239(14) 0.0212(13) 0.0190(14) 0.0022(11) -0.0079(11) -0.0001(11)
Sc2 0.0163(2) 0.0129(2) 0.0145(3) -0.0018(2) -0.0013(2) -0.0031(2)
N21 0.0207(11) 0.0150(10) 0.0165(11) -0.0020(9) -0.0022(9) -0.0035(9)
N22 0.0183(11) 0.0155(10) 0.0149(11) -0.0008(9) -0.0033(9) -0.0016(8)
N23 0.0186(11) 0.0145(10) 0.0183(11) -0.0034(9) 0.0005(9) -0.0042(8)
N24 0.0166(10) 0.0139(10) 0.0186(11) -0.0017(9) -0.0010(9) -0.0021(8)
C21 0.0257(14) 0.0228(13) 0.0183(14) -0.0040(11) -0.0039(11) -0.0055(11)
C22 0.0258(14) 0.0161(12) 0.0190(13) -0.0031(11) -0.0005(11) -0.0030(10)
C23 0.0236(14) 0.0145(12) 0.0213(14) -0.0039(11) 0.0015(11) -0.0004(10)
C24 0.0183(13) 0.0193(13) 0.0212(14) -0.0012(11) -0.0040(11) 0.0011(10)
C25 0.0172(13) 0.0194(12) 0.0207(14) -0.0034(11) 0.0014(10) -0.0047(10)
C26 0.0176(12) 0.0185(12) 0.0153(13) -0.0011(10) -0.0001(10) -0.0039(10)
C27 0.0249(14) 0.0206(13) 0.0190(14) -0.0025(11) 0.0023(11) -0.0066(11)
C28 0.0220(13) 0.0184(12) 0.0153(13) -0.0006(10) 0.0006(10) -0.0024(10)
C29 0.0199(13) 0.0142(12) 0.0203(13) -0.0017(10) -0.0027(11) -0.0044(10)
C210 0.0227(13) 0.0130(12) 0.0167(13) -0.0005(10) -0.0035(11) -0.0016(10)
C211 0.0189(13) 0.0182(12) 0.0199(13) -0.0038(11) 0.0009(11) -0.0027(10)
C212 0.0228(13) 0.0172(12) 0.0201(14) -0.0037(11) 0.0004(11) -0.0043(10)
C213 0.0212(13) 0.0218(13) 0.0210(14) -0.0053(11) -0.0036(11) -0.0062(11)
C214 0.0175(12) 0.0156(12) 0.0176(13) -0.0016(10) -0.0030(10) -0.0001(10)
C215 0.0176(13) 0.0209(13) 0.0205(14) -0.0026(11) -0.0036(11) -0.0034(10)
C216 0.0152(12) 0.0220(13) 0.0213(14) -0.0043(11) -0.0072(10) -0.0060(10)
C217 0.0154(12) 0.0229(13) 0.0241(14) -0.0026(11) -0.0040(11) -0.0048(10)
C218 0.0159(13) 0.0413(16) 0.0248(15) -0.0095(13) -0.0011(11) -0.0085(12)
C219 0.0182(14) 0.0340(16) 0.0387(17) -0.0207(14) -0.0030(12) -0.0018(12)
C220 0.0208(14) 0.0213(13) 0.0400(17) -0.0091(13) -0.0110(12) -0.0016(11)
C221 0.0186(13) 0.0221(13) 0.0257(15) -0.0032(12) -0.0046(11) -0.0059(11)
C222 0.0192(13) 0.0203(13) 0.0187(13) -0.0012(11) -0.0013(11) -0.0038(10)
C223 0.0265(14) 0.0171(12) 0.0146(13) 0.0021(10) 0.0043(11) -0.0066(11)
C224 0.0296(15) 0.0184(13) 0.0220(14) 0.0019(11) 0.0058(12) -0.0026(11)
C225 0.054(2) 0.0179(14) 0.0290(16) 0.0005(12) 0.0189(15) -0.0041(13)
C226 0.078(3) 0.0222(15) 0.0272(17) -0.0103(13) 0.0188(17) -0.0196(16)
C227 0.052(2) 0.0379(17) 0.0265(16) -0.0080(14) 0.0012(15) -0.0262(16)
C228 0.0308(15) 0.0237(14) 0.0251(15) -0.0010(12) 0.0020(12) -0.0089(12)

loop_
_atom_site_label
_atom_site_type_symbol
_atom_site_thermal_displace_type
_atom_site_fract_x
_atom_site_fract_y
_atom_site_fract_z
_atom_site_occupancy
_atom_site_U_iso_or_equiv
Sc1 Sc Uani 0.12911(5) 0.24089(3) 0.09141(3) 1.000 0.0151(1)
N11 N Uani 0.1100(2) 0.19443(12) -0.02622(12) 1.000 0.0186(6)
N12 N Uani -0.0973(2) 0.16499(12) 0.08641(12) 1.000 0.0185(6)
N13 N Uani -0.0245(2) 0.33158(12) 0.02794(12) 1.000 0.0170(6)
N14 N Uani 0.0613(2) 0.33199(12) 0.17582(12) 1.000 0.0165(6)
C11 C Uani 0.2410(3) 0.19345(16) -0.07558(15) 1.000 0.0229(8)
C12 C Uani 0.0773(3) 0.10654(15) -0.00513(15) 1.000 0.0222(8)
C13 C Uani -0.0570(3) 0.09562(15) 0.04555(15) 1.000 0.0215(8)
C14 C Uani -0.1715(3) 0.12957(16) 0.15899(15) 1.000 0.0220(8)
C15 C Uani -0.1999(3) 0.23226(15) 0.03735(15) 1.000 0.0201(8)
C16 C Uani -0.1178(3) 0.29507(15) -0.01842(14) 1.000 0.0178(7)
C17 C Uani -0.2290(3) 0.35936(16) -0.07123(15) 1.000 0.0238(8)
C18 C Uani -0.0135(3) 0.25196(15) -0.07061(15) 1.000 0.0198(8)
C19 C Uani -0.0959(3) 0.39980(15) 0.06061(15) 1.000 0.0196(7)
C110 C Uani 0.0061(3) 0.41352(15) 0.12141(15) 1.000 0.0204(8)
C111 C Uani -0.0576(3) 0.29920(15) 0.22722(15) 1.000 0.0191(7)
C112 C Uani -0.0725(3) 0.34696(16) 0.29357(15) 1.000 0.0210(8)
C113 C Uani 0.0711(3) 0.38594(16) 0.29181(15) 1.000 0.0205(8)
C114 C Uani 0.1652(3) 0.34682(16) 0.23322(15) 1.000 0.0194(8)
C115 C Uani 0.3552(3) 0.28175(16) 0.05107(15) 1.000 0.0206(8)
C116 C Uani 0.4278(3) 0.32472(15) 0.10112(15) 1.000 0.0179(7)
C117 C Uani 0.4244(3) 0.41284(15) 0.08464(15) 1.000 0.0210(8)
C118 C Uani 0.4838(3) 0.45320(15) 0.13487(16) 1.000 0.0219(8)
C119 C Uani 0.5496(3) 0.40817(16) 0.20459(16) 1.000 0.0213(8)
C120 C Uani 0.5565(3) 0.32101(15) 0.22173(15) 1.000 0.0194(7)
C121 C Uani 0.4988(3) 0.28064(15) 0.17109(15) 1.000 0.0184(7)
C122 C Uani 0.2102(3) 0.12946(15) 0.19791(15) 1.000 0.0201(8)
C123 C Uani 0.2695(3) 0.05210(15) 0.17369(14) 1.000 0.0199(7)
C124 C Uani 0.4035(3) 0.04493(16) 0.13484(15) 1.000 0.0240(8)
C125 C Uani 0.4559(3) -0.02590(17) 0.10737(16) 1.000 0.0301(9)
C126 C Uani 0.3770(3) -0.09330(17) 0.11716(17) 1.000 0.0315(9)
C127 C Uani 0.2459(3) -0.08893(16) 0.15633(16) 1.000 0.0284(9)
C128 C Uani 0.1932(3) -0.01815(16) 0.18395(15) 1.000 0.0226(8)
H11 H Uiso 0.32179 0.15571 -0.04625 1.000 0.0344
H11' H Uiso 0.26824 0.25033 -0.09102 1.000 0.0344
H11" H Uiso 0.21974 0.17366 -0.12215 1.000 0.0344
H12 H Uiso 0.16255 0.07042 0.02292 1.000 0.0266
H12' H Uiso 0.06215 0.08729 -0.05341 1.000 0.0266
H13 H Uiso -0.14048 0.09197 0.01254 1.000 0.0258
H13' H Uiso -0.03861 0.04196 0.08474 1.000 0.0258
H14 H Uiso -0.25439 0.10318 0.14646 1.000 0.0330
H14' H Uiso -0.20644 0.17462 0.18549 1.000 0.0330
H14" H Uiso -0.10262 0.08744 0.19313 1.000 0.0330
H15 H Uiso -0.26295 0.26207 0.07117 1.000 0.0241
H15' H Uiso -0.26348 0.20682 0.00704 1.000 0.0241
H17 H Uiso -0.29983 0.38570 -0.03910 1.000 0.0357
H17' H Uiso -0.28007 0.33092 -0.10388 1.000 0.0357
H17" H Uiso -0.17817 0.40253 -0.10442 1.000 0.0357
H18 H Uiso -0.06916 0.21946 -0.09801 1.000 0.0237
H18' H Uiso 0.02657 0.29553 -0.11043 1.000 0.0237
H19 H Uiso -0.18940 0.38505 0.08458 1.000 0.0235
H19' H Uiso -0.11656 0.45158 0.01928 1.000 0.0235
H110 H Uiso 0.08963 0.43985 0.09547 1.000 0.0245
H110' H Uiso -0.04610 0.45225 0.15138 1.000 0.0245
H111 H Uiso -0.03294 0.23815 0.24873 1.000 0.0229
H111' H Uiso -0.15043 0.30870 0.19745 1.000 0.0229
H112 H Uiso -0.08386 0.30809 0.34432 1.000 0.0251
H112' H Uiso -0.15773 0.39120 0.28432 1.000 0.0251
H113 H Uiso 0.05321 0.44784 0.27427 1.000 0.0246
H113' H Uiso 0.11865 0.37128 0.34385 1.000 0.0246
H114 H Uiso 0.23343 0.38552 0.20708 1.000 0.0233
H114' H Uiso 0.22245 0.29328 0.25979 1.000 0.0233
H115 H Uiso 0.42137 0.23103 0.04581 1.000 0.0247
H115' H Uiso 0.34244 0.31928 -0.00136 1.000 0.0247
H117 H Uiso 0.37993 0.44532 0.03748 1.000 0.0251
H118 H Uiso 0.47959 0.51262 0.12166 1.000 0.0263
H119 H Uiso 0.58882 0.43612 0.23962 1.000 0.0255
H120 H Uiso 0.60148 0.28902 0.26894 1.000 0.0232
H121 H Uiso 0.50722 0.22104 0.18377 1.000 0.0221
H122 H Uiso 0.28637 0.14708 0.22723 1.000 0.0242
H122' H Uiso 0.12741 0.11771 0.23332 1.000 0.0242
H124 H Uiso 0.46008 0.09024 0.12716 1.000 0.0288
H125 H Uiso 0.54698 -0.02812 0.08158 1.000 0.0361
H126 H Uiso 0.41182 -0.14137 0.09753 1.000 0.0378
H127 H Uiso 0.19113 -0.13506 0.16441 1.000 0.0342
H128 H Uiso 0.10294 -0.01711 0.21056 1.000 0.0271
Sc2 Sc Uani 0.26225(5) 0.24128(3) 0.59312(3) 1.000 0.0147(1)
N21 N Uani 0.3185(2) 0.18710(12) 0.47960(12) 1.000 0.0175(6)
N22 N Uani 0.5290(2) 0.16942(12) 0.59177(12) 1.000 0.0167(6)
N23 N Uani 0.3731(2) 0.33215(12) 0.52546(12) 1.000 0.0170(6)
N24 N Uani 0.2762(2) 0.34015(12) 0.67159(12) 1.000 0.0166(6)
C21 C Uani 0.1937(3) 0.17984(16) 0.43074(15) 1.000 0.0221(8)
C22 C Uani 0.3975(3) 0.10122(15) 0.50461(15) 1.000 0.0204(8)
C23 C Uani 0.5318(3) 0.09677(15) 0.55471(15) 1.000 0.0200(8)
C24 C Uani 0.6145(3) 0.13976(15) 0.66483(15) 1.000 0.0204(8)
C25 C Uani 0.5993(3) 0.23714(15) 0.53983(15) 1.000 0.0191(8)
C26 C Uani 0.4892(3) 0.29461(15) 0.48177(14) 1.000 0.0174(7)
C27 C Uani 0.5703(3) 0.35866(16) 0.42604(15) 1.000 0.0215(8)
C28 C Uani 0.4138(3) 0.24573(15) 0.43271(14) 1.000 0.0191(7)
C29 C Uani 0.4056(3) 0.40436(15) 0.55372(15) 1.000 0.0182(7)
C210 C Uani 0.2919(3) 0.41985(14) 0.61345(14) 1.000 0.0179(7)
C211 C Uani 0.1625(3) 0.35730(15) 0.72894(15) 1.000 0.0191(7)
C212 C Uani 0.2345(3) 0.40132(15) 0.78389(15) 1.000 0.0200(8)
C213 C Uani 0.3983(3) 0.36872(16) 0.78194(15) 1.000 0.0209(8)
C214 C Uani 0.4085(3) 0.31258(15) 0.72254(14) 1.000 0.0174(7)
C215 C Uani 0.0207(3) 0.27482(15) 0.55224(15) 1.000 0.0199(8)
C216 C Uani -0.0746(3) 0.32704(15) 0.59498(15) 1.000 0.0192(8)
C217 C Uani -0.1340(3) 0.29433(16) 0.66759(15) 1.000 0.0210(8)
C218 C Uani -0.2164(3) 0.34503(18) 0.70935(16) 1.000 0.0266(8)
C219 C Uani -0.2442(3) 0.43168(17) 0.68089(17) 1.000 0.0284(9)
C220 C Uani -0.1894(3) 0.46551(17) 0.60846(17) 1.000 0.0270(9)
C221 C Uani -0.1071(3) 0.41469(16) 0.56689(16) 1.000 0.0221(8)
C222 C Uani 0.2260(3) 0.13469(15) 0.70398(15) 1.000 0.0198(8)
C223 C Uani 0.2107(3) 0.05580(15) 0.68137(14) 1.000 0.0200(8)
C224 C Uani 0.3237(3) -0.01214(15) 0.69287(15) 1.000 0.0245(8)
C225 C Uani 0.3134(4) -0.08367(17) 0.66557(17) 1.000 0.0348(10)
C226 C Uani 0.1896(4) -0.09211(18) 0.62637(18) 1.000 0.0407(13)
C227 C Uani 0.0750(4) -0.02765(19) 0.61619(17) 1.000 0.0368(10)
C228 C Uani 0.0846(3) 0.04468(17) 0.64296(16) 1.000 0.0268(8)
H21 H Uiso 0.23038 0.15921 0.38511 1.000 0.0331
H21' H Uiso 0.13586 0.23507 0.41372 1.000 0.0331
H21" H Uiso 0.13226 0.14043 0.46114 1.000 0.0331
H22 H Uiso 0.42762 0.07968 0.45784 1.000 0.0245
H22' H Uiso 0.33013 0.06409 0.53425 1.000 0.0245
H23 H Uiso 0.53957 0.04447 0.59584 1.000 0.0240
H23' H Uiso 0.61970 0.09401 0.52203 1.000 0.0240
H24 H Uiso 0.56559 0.09759 0.70058 1.000 0.0305
H24' H Uiso 0.62235 0.18727 0.68885 1.000 0.0305
H24" H Uiso 0.71234 0.11471 0.65362 1.000 0.0305
H25 H Uiso 0.67941 0.21166 0.51118 1.000 0.0229
H25' H Uiso 0.64207 0.27071 0.57169 1.000 0.0229
H27 H Uiso 0.49959 0.39985 0.39225 1.000 0.0323
H27' H Uiso 0.63706 0.32948 0.39409 1.000 0.0323
H27" H Uiso 0.62615 0.38752 0.45620 1.000 0.0323
H28 H Uiso 0.35390 0.28616 0.39148 1.000 0.0228
H28' H Uiso 0.48918 0.21315 0.40697 1.000 0.0228
H29 H Uiso 0.40233 0.45430 0.51014 1.000 0.0218
H29' H Uiso 0.50440 0.39300 0.57769 1.000 0.0218
H210 H Uiso 0.32077 0.46191 0.64059 1.000 0.0215
H210' H Uiso 0.19693 0.44272 0.58694 1.000 0.0215
H211 H Uiso 0.13059 0.30424 0.75839 1.000 0.0229
H211' H Uiso 0.07657 0.39399 0.70216 1.000 0.0229
H212 H Uiso 0.19621 0.38617 0.83728 1.000 0.0239
H212' H Uiso 0.21706 0.46311 0.76515 1.000 0.0239
H213 H Uiso 0.45642 0.41587 0.76513 1.000 0.0251
H213' H Uiso 0.43373 0.33599 0.83387 1.000 0.0251
H214 H Uiso 0.49794 0.31913 0.69127 1.000 0.0209
H214' H Uiso 0.41136 0.25285 0.74954 1.000 0.0209
H215 H Uiso 0.01858 0.30429 0.49672 1.000 0.0239
H215' H Uiso -0.02112 0.22179 0.55552 1.000 0.0239
H217 H Uiso -0.11693 0.23553 0.68861 1.000 0.0251
H218 H Uiso -0.25465 0.32048 0.75822 1.000 0.0318
H219 H Uiso -0.29901 0.46660 0.71018 1.000 0.0341
H220 H Uiso -0.20869 0.52422 0.58734 1.000 0.0324
H221 H Uiso -0.07101 0.43961 0.51755 1.000 0.0265
H222 H Uiso 0.31000 0.12590 0.74032 1.000 0.0237
H222' H Uiso 0.13703 0.15251 0.73125 1.000 0.0237
H224 H Uiso 0.40964 -0.00869 0.72020 1.000 0.0294
H225 H Uiso 0.39255 -0.12777 0.67386 1.000 0.0417
H226 H Uiso 0.18361 -0.14095 0.60695 1.000 0.0488
H227 H Uiso -0.01168 -0.03291 0.59048 1.000 0.0443
H228 H Uiso 0.00389 0.08785 0.63518 1.000 0.0321

loop_
_atom_type_symbol
_atom_type_description
_atom_type_scat_dispersion_real
_atom_type_scat_dispersion_imag
_atom_type_scat_source
Sc Sc 0.2519 0.3716 'International Tables Vol C Tables 4.2.6.8 and 6.1.1.4'
N N 0.0061 0.0033 'International Tables Vol C Tables 4.2.6.8 and 6.1.1.4'
H H 0.0000 0.0000 'International Tables Vol C Tables 4.2.6.8 and 6.1.1.4'
C C 0.0033 0.0016 'International Tables Vol C Tables 4.2.6.8 and 6.1.1.4'

loop_
_geom_angle_atom_site_label_1
_geom_angle_atom_site_label_2
_geom_angle_atom_site_label_3
_geom_angle
_geom_angle_publ_flag
N11 Sc1 N13 77.21(8) yes
N11 Sc1 N14 153.31(7) yes
N11 Sc1 C115 88.90(8) yes
N11 Sc1 C122 112.48(8) yes
N13 Sc1 N14 76.16(8) yes
N13 Sc1 C115 105.84(9) yes
N13 Sc1 C122 154.19(9) yes
N14 Sc1 C115 100.05(8) yes
N14 Sc1 C122 91.20(8) yes
C115 Sc1 C122 98.41(10) yes
N24 Sc2 C222 91.37(8) yes
C215 Sc2 C222 97.25(9) yes
N21 Sc2 N24 152.85(7) yes
N21 Sc2 C215 89.47(8) yes
N21 Sc2 C222 112.58(8) yes
N23 Sc2 N24 75.72(8) yes
N23 Sc2 C215 105.95(9) yes
N23 Sc2 C222 155.05(9) yes
N21 Sc2 N23 77.25(8) yes
N24 Sc2 C215 100.39(8) yes
C11 N11 C12 105.92(19) yes
C11 N11 C18 109.70(19) yes
Sc1 N11 C18 105.13(14) yes
Sc1 N11 C11 116.99(15) yes
Sc1 N11 C12 107.64(15) yes
C12 N11 C18 111.54(19) yes
C13 N12 C14 107.26(19) yes
C13 N12 C15 109.97(19) yes
C14 N12 C15 108.91(19) yes
Sc1 N13 C19 121.03(16) yes
C16 N13 C19 116.0(2) yes
Sc1 N13 C16 111.27(15) yes
Sc1 N14 C114 122.20(15) yes
Sc1 N14 C110 103.40(14) yes
Sc1 N14 C111 108.94(14) yes
C111 N14 C114 101.69(19) yes
C110 N14 C111 110.77(19) yes
C110 N14 C114 109.80(19) yes
Sc2 N21 C22 108.14(15) yes
C21 N21 C28 109.44(19) yes
Sc2 N21 C28 104.76(14) yes
C21 N21 C22 106.16(19) yes
Sc2 N21 C21 117.05(15) yes
C22 N21 C28 111.36(19) yes
C23 N22 C25 109.66(19) yes
C24 N22 C25 109.02(19) yes
C23 N22 C24 107.05(19) yes
C26 N23 C29 115.7(2) yes
Sc2 N23 C26 111.15(15) yes
Sc2 N23 C29 121.32(16) yes
C210 N24 C214 110.81(19) yes
C211 N24 C214 101.41(19) yes
Sc2 N24 C210 103.42(14) yes
Sc2 N24 C211 123.17(15) yes
Sc2 N24 C214 108.58(14) yes
C210 N24 C211 109.37(19) yes
N11 C12 C13 113.3(2) yes
N12 C13 C12 113.5(2) yes
N12 C15 C16 111.2(2) yes
N13 C16 C17 114.5(2) yes
N13 C16 C15 108.2(2) yes
C15 C16 C18 111.9(2) no
C17 C16 C18 108.0(2) no
N13 C16 C18 105.6(2) yes
C15 C16 C17 108.8(2) no
N11 C18 C16 112.9(2) yes
N13 C19 C110 107.5(2) yes
N14 C110 C19 110.9(2) yes
H11 C11 H11" 109.00 no
N11 C11 H11 109.00 no
N11 C11 H11' 109.00 no
N11 C11 H11" 109.00 no
H11 C11 H11' 109.00 no
N14 C111 C112 107.1(2) yes
H11' C11 H11" 109.00 no
C111 C112 C113 104.5(2) no
N11 C12 H12' 109.00 no
N11 C12 H12 109.00 no
H12 C12 H12' 108.00 no
C13 C12 H12 109.00 no
C13 C12 H12' 109.00 no
C12 C13 H13' 109.00 no
C12 C13 H13 109.00 no
C112 C113 C114 103.8(2) no
H13 C13 H13' 108.00 no
N12 C13 H13 109.00 no
N12 C13 H13' 109.00 no
N12 C14 H14 109.00 no
H14 C14 H14' 110.00 no
N12 C14 H14' 109.00 no
N12 C14 H14" 109.00 no
H14' C14 H14" 109.00 no
N14 C114 C113 105.9(2) yes
H14 C14 H14" 109.00 no
Sc1 C115 C116 116.88(18) yes
C16 C15 H15' 109.00 no
H15 C15 H15' 108.00 no
C16 C15 H15 109.00 no
N12 C15 H15 109.00 no
N12 C15 H15' 109.00 no
C115 C116 C117 122.4(2) no
C115 C116 C121 121.8(2) no
C117 C116 C121 115.8(2) no
H17 C17 H17' 109.00 no
C16 C17 H17 109.00 no
C16 C17 H17' 109.00 no
C16 C17 H17" 109.00 no
H17 C17 H17" 109.00 no
H17' C17 H17" 109.00 no
C116 C117 C118 122.0(2) no
C16 C18 H18 109.00 no
N11 C18 H18 109.00 no
N11 C18 H18' 109.00 no
C117 C118 C119 120.9(2) no
C16 C18 H18' 109.00 no
H18 C18 H18' 108.00 no
H19 C19 H19' 108.00 no
N13 C19 H19 110.00 no
N13 C19 H19' 110.00 no
C110 C19 H19 110.00 no
C110 C19 H19' 110.00 no
C118 C119 C120 118.3(2) no
C119 C120 C121 120.8(2) no
C116 C121 C120 122.2(2) no
Sc1 C122 C123 112.76(17) yes
C124 C123 C128 115.4(2) no
C122 C123 C124 122.0(2) no
C122 C123 C128 122.5(2) no
C123 C124 C125 122.4(2) no
C124 C125 C126 120.7(3) no
C125 C126 C127 118.3(3) no
C126 C127 C128 121.1(3) no
C123 C128 C127 122.0(3) no
C19 C110 H110 109.00 no
N14 C110 H110' 109.00 no
N14 C110 H110 109.00 no
H110' C110 H110 108.00 no
C19 C110 H110' 109.00 no
N14 C111 H111' 110.00 no
N14 C111 H111 110.00 no
H111' C111 H111 109.00 no
C112 C111 H111' 110.00 no
C112 C111 H111 110.00 no
C111 C112 H112' 111.00 no
C111 C112 H112 111.00 no
C113 C112 H112' 111.00 no
C113 C112 H112 111.00 no
H112' C112 H112 109.00 no
H113' C113 H113 109.00 no
C112 C113 H113' 111.00 no
C112 C113 H113 111.00 no
C114 C113 H113 111.00 no
C114 C113 H113' 111.00 no
C113 C114 H114' 111.00 no
C113 C114 H114 111.00 no
N14 C114 H114 111.00 no
N14 C114 H114' 111.00 no
H114' C114 H114 109.00 no
H115' C115 H115 107.00 no
Sc1 C115 H115 108.00 no
C116 C115 H115 108.00 no
Sc1 C115 H115' 108.00 no
C116 C115 H115' 108.00 no
C116 C117 H117 119.00 no
C118 C117 H117 119.00 no
C117 C118 H118 120.00 no
C119 C118 H118 120.00 no
C120 C119 H119 121.00 no
C118 C119 H119 121.00 no
C121 C120 H120 120.00 no
C119 C120 H120 120.00 no
C116 C121 H121 119.00 no
C120 C121 H121 119.00 no
H122' C122 H122 108.00 no
Sc1 C122 H122 109.00 no
N21 C22 C23 113.5(2) yes
Sc1 C122 H122' 109.00 no
C123 C122 H122' 109.00 no
C123 C122 H122 109.00 no
N22 C23 C22 113.2(2) yes
C123 C124 H124 119.00 no
C125 C124 H124 119.00 no
N22 C25 C26 111.2(2) yes
C124 C125 H125 120.00 no
C126 C125 H125 120.00 no
C125 C126 H126 121.00 no
C127 C126 H126 121.00 no
C25 C26 C27 108.7(2) no
C25 C26 C28 112.1(2) no
C27 C26 C28 107.8(2) no
N23 C26 C28 105.8(2) yes
N23 C26 C25 108.3(2) yes
N23 C26 C27 114.2(2) yes
C126 C127 H127 119.00 no
C128 C127 H127 119.00 no
C127 C128 H128 119.00 no
C123 C128 H128 119.00 no
N21 C28 C26 113.0(2) yes
N23 C29 C210 107.6(2) yes
N21 C21 H21" 109.00 no
N21 C21 H21 110.00 no
N21 C21 H21' 109.00 no
H21' C21 H21" 109.00 no
H21 C21 H21' 109.00 no
H21 C21 H21" 109.00 no
C23 C22 H22 109.00 no
N21 C22 H22 109.00 no
C23 C22 H22' 109.00 no
H22 C22 H22' 108.00 no
N21 C22 H22' 109.00 no
N22 C23 H23 109.00 no
N22 C23 H23' 109.00 no
C22 C23 H23' 109.00 no
H23 C23 H23' 108.00 no
C22 C23 H23 109.00 no
N22 C24 H24 109.00 no
N22 C24 H24' 109.00 no
N22 C24 H24" 109.00 no
H24 C24 H24' 109.00 no
H24 C24 H24" 109.00 no
H24' C24 H24" 109.00 no
N22 C25 H25 109.00 no
C26 C25 H25 109.00 no
C26 C25 H25' 109.00 no
H25 C25 H25' 108.00 no
N22 C25 H25' 109.00 no
C26 C27 H27 110.00 no
C26 C27 H27" 109.00 no
H27 C27 H27' 109.00 no
C26 C27 H27' 109.00 no
H27 C27 H27" 109.00 no
H27' C27 H27" 109.00 no
H28 C28 H28' 108.00 no
N21 C28 H28 109.00 no
N21 C28 H28' 109.00 no
C26 C28 H28 109.00 no
C26 C28 H28' 109.00 no
C210 C29 H29 110.00 no
C210 C29 H29' 110.00 no
H29 C29 H29' 108.00 no
N23 C29 H29' 110.00 no
N23 C29 H29 110.00 no
N24 C210 C29 110.7(2) yes
N24 C211 C212 105.9(2) yes
C211 C212 C213 104.3(2) no
C212 C213 C214 104.5(2) no
N24 C214 C213 106.7(2) yes
Sc2 C215 C216 116.62(18) yes
C215 C216 C221 121.6(2) no
C215 C216 C217 122.7(2) no
C217 C216 C221 115.7(2) no
C216 C217 C218 122.1(2) no
C217 C218 C219 121.0(3) no
C218 C219 C220 118.1(3) no
C219 C220 C221 120.7(3) no
C216 C221 C220 122.4(3) no
Sc2 C222 C223 110.67(17) yes
C222 C223 C224 122.3(2) no
C222 C223 C228 122.0(2) no
C224 C223 C228 115.7(2) no
C223 C224 C225 122.0(3) no
C224 C225 C226 121.1(3) no
C225 C226 C227 118.3(3) no
C226 C227 C228 121.0(3) no
C223 C228 C227 121.8(3) no
N24 C210 H210' 110.00 no
N24 C210 H210 110.00 no
C29 C210 H210' 110.00 no
C29 C210 H210 110.00 no
H210' C210 H210 108.00 no
N24 C211 H211' 111.00 no
N24 C211 H211 111.00 no
C212 C211 H211' 111.00 no
C212 C211 H211 111.00 no
H211' C211 H211 109.00 no
C211 C212 H212' 111.00 no
C211 C212 H212 111.00 no
C213 C212 H212' 111.00 no
C213 C212 H212 111.00 no
H212' C212 H212 109.00 no
C212 C213 H213' 111.00 no
C212 C213 H213 111.00 no
C214 C213 H213' 111.00 no
C214 C213 H213 111.00 no
H213' C213 H213 109.00 no
N24 C214 H214' 110.00 no
N24 C214 H214 110.00 no
C213 C214 H214' 110.00 no
C213 C214 H214 110.00 no
H214' C214 H214 109.00 no
Sc2 C215 H215' 108.00 no
Sc2 C215 H215 108.00 no
C216 C215 H215' 108.00 no
C216 C215 H215 108.00 no
H215' C215 H215 107.00 no
C216 C217 H217 119.00 no
C218 C217 H217 119.00 no
C217 C218 H218 119.00 no
C219 C218 H218 119.00 no
C218 C219 H219 121.00 no
C220 C219 H219 121.00 no
C219 C220 H220 120.00 no
C221 C220 H220 120.00 no
C216 C221 H221 119.00 no
C220 C221 H221 119.00 no
Sc2 C222 H222' 110.00 no
Sc2 C222 H222 110.00 no
C223 C222 H222' 110.00 no
C223 C222 H222 110.00 no
H222' C222 H222 108.00 no
C223 C224 H224 119.00 no
C225 C224 H224 119.00 no
C224 C225 H225 119.00 no
C226 C225 H225 119.00 no
C225 C226 H226 121.00 no
C227 C226 H226 121.00 no
C226 C227 H227 119.00 no
C228 C227 H227 119.00 no
C223 C228 H228 119.00 no
C227 C228 H228 119.00 no

loop_
_geom_bond_atom_site_label_1
_geom_bond_atom_site_label_2
_geom_bond_distance
_geom_bond_publ_flag
Sc1 N11 2.382(2) yes
Sc1 N13 2.063(2) yes
Sc1 N14 2.362(2) yes
Sc1 C115 2.329(3) yes
Sc1 C122 2.368(3) yes
Sc2 N24 2.376(2) yes
Sc2 C215 2.316(3) yes
Sc2 C222 2.369(3) yes
Sc2 N21 2.390(2) yes
Sc2 N23 2.067(2) yes
N11 C11 1.479(3) yes
N11 C18 1.494(3) yes
N11 C12 1.482(3) yes
N12 C14 1.479(3) yes
N12 C15 1.484(3) yes
N12 C13 1.487(3) yes
N13 C19 1.454(3) yes
N13 C16 1.467(3) yes
N14 C110 1.499(3) yes
N14 C114 1.487(3) yes
N14 C111 1.491(3) yes
N21 C22 1.481(3) yes
N21 C21 1.484(3) yes
N21 C28 1.494(3) yes
N22 C23 1.483(3) yes
N22 C24 1.475(3) yes
N22 C25 1.489(3) yes
N23 C29 1.454(3) yes
N23 C26 1.462(3) yes
N24 C211 1.490(3) yes
N24 C210 1.496(3) yes
N24 C214 1.490(3) yes
C12 C13 1.523(4) no
C15 C16 1.529(4) no
C16 C17 1.534(4) no
C16 C18 1.537(4) no
C19 C110 1.512(4) no
C11 H11" 0.9800 no
C11 H11 0.9800 no
C11 H11' 0.9800 no
C111 C112 1.544(4) no
C112 C113 1.544(4) no
C12 H12' 0.9900 no
C12 H12 0.9900 no
C113 C114 1.536(4) no
C13 H13 0.9900 no
C13 H13' 0.9900 no
C14 H14 0.9800 no
C14 H14" 0.9800 no
C14 H14' 0.9800 no
C115 C116 1.467(4) no
C15 H15' 0.9900 no
C15 H15 0.9900 no
C116 C117 1.412(4) no
C116 C121 1.408(4) no
C17 H17' 0.9800 no
C117 C118 1.379(4) no
C17 H17 0.9800 no
C17 H17" 0.9800 no
C118 C119 1.390(4) no
C18 H18' 0.9900 no
C18 H18 0.9900 no
C19 H19 0.9900 no
C19 H19' 0.9900 no
C119 C120 1.393(4) no
C120 C121 1.377(4) no
C122 C123 1.470(4) no
C123 C124 1.409(4) no
C123 C128 1.408(4) no
C124 C125 1.388(4) no
C125 C126 1.384(4) no
C126 C127 1.386(4) no
C127 C128 1.390(4) no
C110 H110' 0.9900 no
C110 H110 0.9900 no
C111 H111' 0.9900 no
C111 H111 0.9900 no
C112 H112' 0.9900 no
C112 H112 0.9900 no
C113 H113' 0.9900 no
C113 H113 0.9900 no
C114 H114 0.9900 no
C114 H114' 0.9900 no
C115 H115 0.9900 no
C115 H115' 0.9900 no
C117 H117 0.9500 no
C118 H118 0.9500 no
C119 H119 0.9500 no
C120 H120 0.9500 no
C121 H121 0.9500 no
C122 H122 0.9900 no
C22 C23 1.520(4) no
C122 H122' 0.9900 no
C124 H124 0.9500 no
C125 H125 0.9500 no
C25 C26 1.527(4) no
C126 H126 0.9500 no
C26 C28 1.536(4) no
C26 C27 1.536(4) no
C127 H127 0.9500 no
C128 H128 0.9500 no
C29 C210 1.513(4) no
C21 H21' 0.9800 no
C21 H21" 0.9800 no
C21 H21 0.9800 no
C22 H22' 0.9900 no
C22 H22 0.9900 no
C23 H23' 0.9900 no
C23 H23 0.9900 no
C24 H24' 0.9800 no
C24 H24" 0.9800 no
C24 H24 0.9800 no
C25 H25' 0.9900 no
C25 H25 0.9900 no
C27 H27' 0.9800 no
C27 H27" 0.9800 no
C27 H27 0.9800 no
C28 H28 0.9900 no
C28 H28' 0.9900 no
C29 H29' 0.9900 no
C29 H29 0.9900 no
C211 C212 1.539(4) no
C212 C213 1.542(4) no
C213 C214 1.538(4) no
C215 C216 1.467(4) no
C216 C217 1.405(4) no
C216 C221 1.412(4) no
C217 C218 1.382(4) no
C218 C219 1.394(4) no
C219 C220 1.390(4) no
C220 C221 1.380(4) no
C222 C223 1.466(4) no
C223 C224 1.409(4) no
C223 C228 1.410(4) no
C224 C225 1.383(4) no
C225 C226 1.385(5) no
C226 C227 1.382(5) no
C227 C228 1.389(4) no
C210 H210' 0.9900 no
C210 H210 0.9900 no
C211 H211' 0.9900 no
C211 H211 0.9900 no
C212 H212' 0.9900 no
C212 H212 0.9900 no
C213 H213' 0.9900 no
C213 H213 0.9900 no
C214 H214' 0.9900 no
C214 H214 0.9900 no
C215 H215' 0.9900 no
C215 H215 0.9900 no
C217 H217 0.9500 no
C218 H218 0.9500 no
C219 H219 0.9500 no
C220 H220 0.9500 no
C221 H221 0.9500 no
C222 H222' 0.9900 no
C222 H222 0.9900 no
C224 H224 0.9500 no
C225 H225 0.9500 no
C226 H226 0.9500 no
C227 H227 0.9500 no
C228 H228 0.9500 no

loop_
_geom_contact_atom_site_label_1
_geom_contact_atom_site_label_2
_geom_contact_distance
_geom_contact_site_symmetry_2
_geom_contact_publ_flag
Sc1 N12 2.585(2) . no
Sc1 C14 3.569(3) . no
Sc2 N22 2.595(2) . no
Sc2 C24 3.574(3) . no
Sc1 H15 3.6100 . no
Sc2 H25' 3.6100 . no
N11 N12 2.744(3) . no
N11 N13 2.784(3) . no
N11 C16 2.527(3) . no
N11 C115 3.299(3) . no
N12 N13 2.870(3) . no
N12 Sc1 2.585(2) . no
N12 N11 2.744(3) . no
N12 C122 3.395(3) . no
N13 N11 2.784(3) . no
N13 N12 2.870(3) . no
N13 C111 3.448(3) . no
N13 C110 2.392(3) . no
N13 N14 2.739(3) . no
N13 C18 2.392(3) . no
N14 N13 2.739(3) . no
N14 C19 2.480(3) . no
N14 C122 3.379(3) . no
N21 C215 3.313(3) . no
N21 N22 2.740(3) . no
N21 N23 2.794(3) . no
N21 C26 2.527(3) . no
N22 Sc2 2.595(2) . no
N22 N21 2.740(3) . no
N22 N23 2.878(3) . no
N22 C222 3.436(3) . no
N23 N21 2.794(3) . no
N23 N22 2.878(3) . no
N23 N24 2.738(3) . no
N23 C28 2.391(3) . no
N23 C210 2.395(3) . no
N23 C214 3.434(3) . no
N24 N23 2.738(3) . no
N24 C29 2.476(3) . no
N24 C222 3.396(3) . no
C12 C123 3.523(4) . no
C12 C13 3.585(4) 2_555 no
C13 C12 3.585(4) 2_555 no
C13 C128 3.441(4) . no
C14 C225 3.306(4) 2_556 no
C14 C224 3.297(4) 2_556 no
C14 Sc1 3.569(3) . no
C14 C111 3.559(4) . no
C22 C224 3.529(4) . no
C22 C223 3.516(4) . no
C23 C224 3.411(4) . no
C24 Sc2 3.574(3) . no
C24 C127 3.314(4) 2_656 no
C24 C128 3.337(4) 2_656 no
C24 C214 3.547(4) . no
C111 C120 3.538(4) 1_455 no
C11 H115 2.9500 . no
C111 C14 3.559(4) . no
C11 H115' 2.9400 . no
C113 C220 3.599(4) 2_566 no
C13 H12' 2.9900 2_555 no
C13 H18 2.8700 . no
C114 C121 3.382(4) . no
C14 H111 3.0400 . no
C14 H122' 3.0400 . no
C114 C120 3.594(4) . no
C114 C116 3.377(4) . no
C115 C11 3.184(4) . no
C15 H19 2.8300 . no
C115 N11 3.299(3) . no
C115 C122 3.556(4) . no
C116 C114 3.377(4) . no
C17 H19' 2.7300 . no
C17 H118 2.9300 2_565 no
C17 H19 2.9100 . no
C18 H13 3.0800 . no
C19 H111' 2.6200 . no
C19 H17" 3.0100 . no
C19 H17 2.6700 . no
C19 H15 2.8800 . no
C120 C111 3.538(4) 1_655 no
C120 C114 3.594(4) . no
C21 H215 2.8800 . no
C121 C114 3.382(4) . no
C21 H215' 3.0700 . no
C122 N12 3.395(3) . no
C122 N14 3.379(3) . no
C122 C115 3.556(4) . no
C123 C12 3.523(4) . no
C23 H28' 2.8700 . no
C23 H22 2.9400 2_656 no
C24 H214' 3.0800 . no
C25 H29' 2.8200 . no
C27 H29 2.7200 . no
C127 C24 3.314(4) 2_656 no
C27 H29' 2.8900 . no
C128 C13 3.441(4) . no
C28 H23' 3.0800 . no
C128 C24 3.337(4) 2_656 no
C29 H214 2.6100 . no
C29 H220 3.0300 2_566 no
C29 H27 2.9800 . no
C29 H25' 2.8600 . no
C29 H27" 2.6700 . no
C110 H113 2.9200 . no
C211 C218 3.561(4) . no
C111 H19 2.8100 . no
C111 H14' 2.8400 . no
C211 C217 3.331(4) . no
C211 C216 3.407(4) . no
C112 H21' 3.0100 . no
C112 H110' 2.7400 . no
C113 H21' 2.9000 . no
C113 H110' 2.6600 . no
C214 C24 3.547(4) . no
C214 C218 3.571(4) 1_655 no
C115 H11' 2.8200 . no
C215 C21 3.212(4) . no
C215 C222 3.516(4) . no
C115 H11 3.0200 . no
C215 N21 3.313(3) . no
C216 C211 3.407(4) . no
C116 H15 2.9900 1_655 no
C116 H114 2.8200 . no
C117 H110 3.0800 . no
C217 C211 3.331(4) . no
C117 H114 2.7600 . no
C218 C214 3.571(4) 1_455 no
C218 C211 3.561(4) . no
C118 H114 2.8600 . no
C119 H111' 3.0500 1_655 no
C119 H112' 3.0200 1_655 no
C119 H114 2.9900 . no
C119 H213 3.0600 2_666 no
C120 H111' 2.7200 1_655 no
C120 H114 3.0300 . no
C220 C113 3.599(4) 2_566 no
C121 H14' 3.0200 1_655 no
C121 H114 2.9600 . no
C121 H114' 2.9800 . no
C121 H15 2.8200 1_655 no
C122 H111 2.9400 . no
C222 N22 3.436(3) . no
C122 H14" 3.0700 . no
C222 C215 3.516(4) . no
C222 N24 3.396(3) . no
C223 C22 3.516(4) . no
C123 H12 2.7900 . no
C224 C22 3.529(4) . no
C124 H12 2.9300 . no
C224 C23 3.411(4) . no
C224 C14 3.297(4) 2_556 no
C124 H224 3.0100 2_656 no
C225 C14 3.306(4) 2_556 no
C127 H24 3.0600 2_656 no
C127 H24' 3.0300 2_656 no
C128 H24 3.0100 2_656 no
C128 H14" 3.0700 . no
C128 H12 2.8900 . no
C128 H24" 3.0300 2_656 no
C128 H13' 2.7300 . no
C210 H213 3.0800 . no
C210 H212' 2.9700 . no
C211 H18' 3.0900 1_556 no
C212 H210 2.6500 . no
C212 H18' 3.0800 1_556 no
C212 H11' 2.9200 1_556 no
C213 H210 2.6700 . no
C213 H11' 2.9700 1_556 no
C214 H29' 2.7900 . no
C214 H24' 2.8200 . no
C215 H21" 3.0800 . no
C215 H21' 2.8200 . no
C216 H25' 2.9500 1_455 no
C216 H211' 2.8600 . no
C217 H25' 2.8100 1_455 no
C217 H211 2.9900 . no
C217 H24' 3.0000 1_455 no
C217 H211' 2.8600 . no
C218 H214 2.7600 1_455 no
C218 H211' 2.9200 . no
C219 H113 3.0600 2_566 no
C219 H211' 2.9600 . no
C220 H211' 2.9500 . no
C220 H29 2.8700 2_566 no
C221 H210' 2.9500 . no
C221 H211' 2.8800 . no
C222 H214' 3.0000 . no
C223 H22' 2.7800 . no
C224 H23 2.7300 . no
C224 H14 3.0000 2_556 no
C224 H14" 3.0300 2_556 no
C224 H22' 2.8000 . no
C224 H24 3.0700 . no
C225 H14' 2.9400 2_556 no
C225 H22' 2.9800 . no
C228 H128 3.0700 2_556 no
C228 H215' 3.0200 . no
C228 H22' 2.9500 . no
H110' C112 2.7400 . no
H110' H113 2.3500 . no
H110' C113 2.6600 . no
H110' H112' 2.5900 . no
H111' H14' 2.3900 . no
H111' C19 2.6200 . no
H111' C119 3.0500 1_455 no
H111' C120 2.7200 1_455 no
H111' H19 2.1100 . no
H112' C119 3.0200 1_455 no
H112' H110' 2.5900 . no
H112' H212' 2.3600 2_566 no
H112' H119 2.4500 1_455 no
H113' H220 2.5400 2_566 no
H113' H28 2.4800 . no
H113' H21' 2.2900 . no
H114' C121 2.9800 . no
H114' H122 2.5900 . no
H115' C11 2.9400 . no
H115' H11' 2.3000 . no
H115' H117 2.3900 . no
H122' H14" 2.4000 . no
H122' C14 3.0400 . no
H122' H128 2.3800 . no
H122' H111 2.3800 . no
H210' H211' 2.3300 . no
H210' C221 2.9500 . no
H210' H221 2.5300 2_566 no
H211' C217 2.8600 . no
H211' C216 2.8600 . no
H211' C220 2.9500 . no
H211' C221 2.8800 . no
H211' H210' 2.3300 . no
H211' C219 2.9600 . no
H211' C218 2.9200 . no
H212' H210 2.3800 . no
H212' C210 2.9700 . no
H212' H119 2.5900 2_666 no
H212' H112' 2.3600 2_566 no
H11 H12 2.3100 . no
H11 H115 2.5000 . no
H11 C115 3.0200 . no
H11 H125 2.4800 2_655 no
H11' C212 2.9200 1_554 no
H11' C115 2.8200 . no
H11' H213' 2.4000 1_554 no
H11' H18' 2.2700 . no
H11' H212 2.3300 1_554 no
H11' H115' 2.3000 . no
H11' C213 2.9700 1_554 no
H11" H18' 2.5500 . no
H11" H12' 2.3100 . no
H213' H11' 2.4000 1_556 no
H12 H11 2.3100 . no
H12 C128 2.8900 . no
H12 C123 2.7900 . no
H12 C124 2.9300 . no
H12' H18 2.3300 . no
H12' C13 2.9900 2_555 no
H12' H13' 2.3500 2_555 no
H12' H11" 2.3100 . no
H214' H222 2.4400 . no
H214' C24 3.0800 . no
H214' C222 3.0000 . no
H214' H24' 2.4500 . no
H13 H15' 2.0600 . no
H13 C18 3.0800 . no
H13' H14 2.4600 . no
H13' H14" 2.2500 . no
H13' C128 2.7300 . no
H13' H12' 2.3500 2_555 no
H13' H128 2.5300 . no
H215' C228 3.0200 . no
H215' C21 3.0700 . no
H215' H217 2.5400 . no
H215' H228 2.3200 . no
H14 H13' 2.4600 . no
H14 C224 3.0000 2_556 no
H14' H111' 2.3900 . no
H14' H111 2.4300 . no
H14' C225 2.9400 2_556 no
H14' H15 2.2300 . no
H14' C111 2.8400 . no
H14' C121 3.0200 1_455 no
H14" H128 2.3700 . no
H14" C224 3.0300 2_556 no
H14" C128 3.0700 . no
H14" H122' 2.4000 . no
H14" C122 3.0700 . no
H14" H13' 2.2500 . no
H222' H228 2.5900 . no
H222' H217 2.5900 . no
H15 C19 2.8800 . no
H15 Sc1 3.6100 . no
H15 C121 2.8200 1_455 no
H15 H14' 2.2300 . no
H15 C116 2.9900 1_455 no
H15 H19 2.2800 . no
H15 H17 2.4700 . no
H15' H17' 2.4800 . no
H15' H13 2.0600 . no
H15' H18 2.5500 . no
H17 H118 2.4400 2_565 no
H17 H15 2.4700 . no
H17 C19 2.6700 . no
H17 H19 2.4200 . no
H17 H19' 2.4800 . no
H17' H18 2.4800 . no
H17' H218 2.4800 1_554 no
H17' H15' 2.4800 . no
H17" C19 3.0100 . no
H17" H19' 2.5800 . no
H17" H18' 2.4300 . no
H18 H127 2.4000 2_555 no
H18 H17' 2.4800 . no
H18 C13 2.8700 . no
H18 H12' 2.3300 . no
H18 H15' 2.5500 . no
H18' H212 2.3400 1_554 no
H18' H11' 2.2700 . no
H18' C211 3.0900 1_554 no
H18' C212 3.0800 1_554 no
H18' H211 2.4700 1_554 no
H18' H11" 2.5500 . no
H18' H17" 2.4300 . no
H19 C15 2.8300 . no
H19 C111 2.8100 . no
H19 H111' 2.1100 . no
H19 C17 2.9100 . no
H19 H17 2.4200 . no
H19 H15 2.2800 . no
H19' H17 2.4800 . no
H19' C17 2.7300 . no
H19' H110 2.4200 2_565 no
H19' H17" 2.5800 . no
H21 H28 2.5300 . no
H21 H22 2.3200 . no
H21' H215 2.2300 . no
H21' C215 2.8200 . no
H21' C112 3.0100 . no
H21' C113 2.9000 . no
H21' H112 2.4200 . no
H21' H113' 2.2900 . no
H21' H28 2.2800 . no
H21" C215 3.0800 . no
H21" H22' 2.3100 . no
H21" H227 2.5400 2_556 no
H22 H21 2.3200 . no
H22 H23 2.4200 2_656 no
H22 H28' 2.3200 . no
H22 C23 2.9400 2_656 no
H22' C223 2.7800 . no
H22' C225 2.9800 . no
H22' C228 2.9500 . no
H22' C224 2.8000 . no
H22' H21" 2.3100 . no
H23 H22 2.4200 2_656 no
H23 H224 2.5200 . no
H23 C224 2.7300 . no
H23 H24 2.2400 . no
H23 H24" 2.4500 . no
H23' H24" 2.5900 . no
H23' H25 2.0500 . no
H23' C28 3.0800 . no
H24 C224 3.0700 . no
H24 H23 2.2400 . no
H24 H224 2.3700 . no
H24 C127 3.0600 2_656 no
H24 H222 2.4700 . no
H24 C128 3.0100 2_656 no
H24' C127 3.0300 2_656 no
H24' C214 2.8200 . no
H24' C217 3.0000 1_655 no
H24' H214' 2.4500 . no
H24' H25' 2.2300 . no
H24' H214 2.3300 . no
H24" H23 2.4500 . no
H24" H23' 2.5900 . no
H24" C128 3.0300 2_656 no
H25 H23' 2.0500 . no
H25 H27' 2.4900 . no
H25 H28' 2.5600 . no
H25' Sc2 3.6100 . no
H25' C29 2.8600 . no
H25' H24' 2.2300 . no
H25' C216 2.9500 1_655 no
H25' C217 2.8100 1_655 no
H25' H27" 2.4600 . no
H25' H29' 2.2600 . no
H27 H29 2.5500 . no
H27 C29 2.9800 . no
H27 H28 2.4500 . no
H27' H28' 2.4600 . no
H27' H120 2.4800 . no
H27' H25 2.4900 . no
H27" C29 2.6700 . no
H27" H25' 2.4600 . no
H27" H29' 2.4200 . no
H27" H29 2.4900 . no
H28 H113' 2.4800 . no
H28 H21' 2.2800 . no
H28 H27 2.4500 . no
H28 H21 2.5300 . no
H28' H27' 2.4600 . no
H28' H225 2.3800 2_656 no
H28' C23 2.8700 . no
H28' H22 2.3200 . no
H28' H25 2.5600 . no
H29 H27" 2.4900 . no
H29 C27 2.7200 . no
H29 H27 2.5500 . no
H29 H220 2.4400 2_566 no
H29 C220 2.8700 2_566 no
H29 H29 2.4700 2_666 no
H29' C25 2.8200 . no
H29' C214 2.7900 . no
H29' H25' 2.2600 . no
H29' C27 2.8900 . no
H29' H214 2.1000 . no
H29' H27" 2.4200 . no
H110 H114 2.3300 . no
H110 C117 3.0800 . no
H110 H19' 2.4200 2_565 no
H111 C14 3.0400 . no
H111 C122 2.9400 . no
H111 H14' 2.4300 . no
H111 H122' 2.3800 . no
H112 H21' 2.4200 . no
H113 C110 2.9200 . no
H113 H110' 2.3500 . no
H113 C219 3.0600 2_566 no
H114 C118 2.8600 . no
H114 C121 2.9600 . no
H114 C119 2.9900 . no
H114 C120 3.0300 . no
H114 C116 2.8200 . no
H114 C117 2.7600 . no
H114 H110 2.3300 . no
H115 C11 2.9500 . no
H115 H11 2.5000 . no
H115 H124 2.4300 . no
H115 H121 2.5300 . no
H117 H115' 2.3900 . no
H118 C17 2.9300 2_565 no
H118 H17 2.4400 2_565 no
H119 H213 2.4000 2_666 no
H119 H112' 2.4500 1_655 no
H119 H212' 2.5900 2_666 no
H120 H27' 2.4800 . no
H121 H115 2.5300 . no
H121 H122 2.5300 . no
H122 H121 2.5300 . no
H122 H114' 2.5900 . no
H124 H115 2.4300 . no
H125 H11 2.4800 2_655 no
H127 H18 2.4000 2_555 no
H128 H14" 2.3700 . no
H128 C228 3.0700 2_556 no
H128 H122' 2.3800 . no
H128 H13' 2.5300 . no
H210 C212 2.6500 . no
H210 C213 2.6700 . no
H210 H212' 2.3800 . no
H210 H213 2.4600 . no
H211 C217 2.9900 . no
H211 H18' 2.4700 1_556 no
H212 H11' 2.3300 1_556 no
H212 H18' 2.3400 1_556 no
H213 C210 3.0800 . no
H213 H210 2.4600 . no
H213 C119 3.0600 2_666 no
H213 H119 2.4000 2_666 no
H214 C29 2.6100 . no
H214 C218 2.7600 1_655 no
H214 H24' 2.3300 . no
H214 H29' 2.1000 . no
H214 H218 2.6000 1_655 no
H215 C21 2.8800 . no
H215 H21' 2.2300 . no
H215 H221 2.3800 . no
H217 H215' 2.5400 . no
H217 H222' 2.5900 . no
H218 H17' 2.4800 1_556 no
H218 H214 2.6000 1_455 no
H220 C29 3.0300 2_566 no
H220 H113' 2.5400 2_566 no
H220 H29 2.4400 2_566 no
H221 H215 2.3800 . no
H221 H210' 2.5300 2_566 no
H221 H221 2.4800 2_566 no
H222 H214' 2.4400 . no
H222 H24 2.4700 . no
H222 H224 2.3900 . no
H224 H23 2.5200 . no
H224 H24 2.3700 . no
H224 H222 2.3900 . no
H224 C124 3.0100 2_656 no
H225 H28' 2.3800 2_656 no
H227 H21" 2.5400 2_556 no
H228 H215' 2.3200 . no
H228 H222' 2.5900 . no

loop_
_geom_torsion_atom_site_label_1
_geom_torsion_atom_site_label_2
_geom_torsion_atom_site_label_3
_geom_torsion_atom_site_label_4
_geom_torsion
_geom_torsion_publ_flag
N13 Sc1 N11 C11 115.12(17) no
N13 Sc1 N11 C12 -125.87(16) no
N13 Sc1 N11 C18 -6.86(14) no
N14 Sc1 N11 C11 119.12(19) no
N14 Sc1 N11 C12 -121.88(19) no
N14 Sc1 N11 C18 -2.9(2) no
C115 Sc1 N11 C11 8.61(17) no
C115 Sc1 N11 C12 127.62(16) no
C115 Sc1 N11 C18 -113.37(15) no
C122 Sc1 N11 C11 -90.04(18) no
C122 Sc1 N11 C12 28.97(17) no
C122 Sc1 N11 C18 147.98(15) no
N11 Sc1 N13 C16 35.74(15) no
N11 Sc1 N13 C19 177.21(19) no
N14 Sc1 N13 C16 -142.42(17) no
N14 Sc1 N13 C19 -0.95(17) no
C115 Sc1 N13 C16 120.87(16) no
C115 Sc1 N13 C19 -97.66(19) no
C122 Sc1 N13 C16 -79.8(3) no
C122 Sc1 N13 C19 61.7(3) no
N11 Sc1 N14 C110 -28.3(2) no
N11 Sc1 N14 C111 89.6(2) no
N11 Sc1 N14 C114 -152.42(17) no
N13 Sc1 N14 C110 -24.26(14) no
N13 Sc1 N14 C111 93.60(16) no
N13 Sc1 N14 C114 -148.41(19) no
C115 Sc1 N14 C110 79.74(15) no
C115 Sc1 N14 C111 -162.41(15) no
C115 Sc1 N14 C114 -44.42(19) no
C122 Sc1 N14 C110 178.49(15) no
C122 Sc1 N14 C111 -63.65(16) no
C122 Sc1 N14 C114 54.33(19) no
N11 Sc1 C115 C116 175.81(19) no
N13 Sc1 C115 C116 99.4(2) no
N14 Sc1 C115 C116 21.1(2) no
C122 Sc1 C115 C116 -71.6(2) no
N11 Sc1 C122 C123 13.4(2) no
N13 Sc1 C122 C123 121.2(2) no
N14 Sc1 C122 C123 -179.20(19) no
C115 Sc1 C122 C123 -78.9(2) no
N24 Sc2 N21 C28 0.7(2) no
C215 Sc2 N21 C21 -8.57(17) no
C215 Sc2 N21 C22 -128.31(16) no
C215 Sc2 N21 C28 112.83(15) no
C222 Sc2 N21 C21 89.07(18) no
C222 Sc2 N21 C22 -30.67(17) no
C222 Sc2 N21 C28 -149.53(15) no
N21 Sc2 N23 C26 -35.38(15) no
N21 Sc2 N23 C29 -176.65(19) no
N24 Sc2 N23 C26 141.95(17) no
N24 Sc2 N23 C29 0.67(17) no
C215 Sc2 N23 C26 -121.11(16) no
C215 Sc2 N23 C29 97.62(19) no
C222 Sc2 N23 C26 81.2(3) no
C222 Sc2 N23 C29 -60.1(3) no
N21 Sc2 N24 C210 30.4(2) no
N21 Sc2 N24 C211 154.67(17) no
N21 Sc2 N24 C214 -87.4(2) no
N23 Sc2 N24 C210 24.67(14) no
N23 Sc2 N24 C211 148.95(19) no
N23 Sc2 N24 C214 -93.08(15) no
C215 Sc2 N24 C210 -79.31(15) no
C215 Sc2 N24 C211 44.97(19) no
C215 Sc2 N24 C214 162.94(15) no
C222 Sc2 N24 C210 -176.94(15) no
C222 Sc2 N24 C211 -52.66(19) no
C222 Sc2 N24 C214 65.31(16) no
N21 Sc2 C215 C216 -169.73(19) no
N23 Sc2 C215 C216 -93.15(19) no
N24 Sc2 C215 C216 -15.2(2) no
C222 Sc2 C215 C216 77.6(2) no
N21 Sc2 C222 C223 -13.1(2) no
N23 Sc2 C222 C223 -122.2(2) no
N24 Sc2 C222 C223 -179.93(19) no
C215 Sc2 C222 C223 79.4(2) no
N23 Sc2 N21 C28 6.34(14) no
N23 Sc2 N21 C21 -115.05(17) no
N23 Sc2 N21 C22 125.20(16) no
N24 Sc2 N21 C21 -120.74(19) no
N24 Sc2 N21 C22 119.52(19) no
Sc1 N11 C18 C16 -21.5(2) no
Sc1 N11 C12 C13 54.8(2) no
C11 N11 C12 C13 -179.4(2) no
C11 N11 C18 C16 -148.1(2) no
C12 N11 C18 C16 94.8(2) no
C18 N11 C12 C13 -60.1(3) no
C14 N12 C13 C12 -151.7(2) no
C15 N12 C13 C12 90.0(2) no
C14 N12 C15 C16 155.5(2) no
C13 N12 C15 C16 -87.2(2) no
Sc1 N13 C16 C15 62.1(2) no
Sc1 N13 C16 C17 -176.42(17) no
Sc1 N13 C16 C18 -57.8(2) no
C19 N13 C16 C15 -81.5(3) no
C19 N13 C16 C17 40.0(3) no
C19 N13 C16 C18 158.6(2) no
Sc1 N13 C19 C110 26.2(3) no
C16 N13 C19 C110 166.0(2) no
C111 N14 C110 C19 -70.5(3) no
C114 N14 C110 C19 178.0(2) no
Sc1 N14 C111 C112 166.49(15) no
C110 N14 C111 C112 -80.4(2) no
C114 N14 C111 C112 36.2(2) no
Sc1 N14 C114 C113 -163.09(15) no
C110 N14 C114 C113 75.7(2) no
Sc1 N14 C110 C19 46.1(2) no
C111 N14 C114 C113 -41.6(2) no
Sc2 N21 C22 C23 -54.6(2) no
C28 N21 C22 C23 60.0(3) no
Sc2 N21 C28 C26 22.1(2) no
C21 N21 C28 C26 148.4(2) no
C22 N21 C28 C26 -94.5(2) no
C21 N21 C22 C23 179.0(2) no
C24 N22 C23 C22 151.5(2) no
C25 N22 C23 C22 -90.4(2) no
C24 N22 C25 C26 -155.8(2) no
C23 N22 C25 C26 87.4(2) no
Sc2 N23 C26 C27 176.27(17) no
Sc2 N23 C26 C28 57.8(2) no
Sc2 N23 C26 C25 -62.5(2) no
C29 N23 C26 C27 -40.1(3) no
C29 N23 C26 C28 -158.6(2) no
C29 N23 C26 C25 81.1(3) no
C26 N23 C29 C210 -165.7(2) no
Sc2 N23 C29 C210 -26.1(3) no
Sc2 N24 C210 C29 -46.5(2) no
C211 N24 C210 C29 -179.4(2) no
Sc2 N24 C211 C212 162.29(15) no
C210 N24 C211 C212 -76.1(2) no
C214 N24 C210 C29 69.7(3) no
C214 N24 C211 C212 40.9(2) no
Sc2 N24 C214 C213 -170.02(15) no
C210 N24 C214 C213 77.0(2) no
C211 N24 C214 C213 -39.0(2) no
N11 C12 C13 N12 -20.4(3) no
N12 C15 C16 C18 56.9(3) no
N12 C15 C16 C17 176.1(2) no
N12 C15 C16 N13 -59.0(3) no
C15 C16 C18 N11 -66.6(3) no
C17 C16 C18 N11 173.8(2) no
N13 C16 C18 N11 50.9(3) no
N13 C19 C110 N14 -48.9(3) no
N21 C22 C23 N22 20.7(3) no
N22 C25 C26 N23 59.7(3) no
N22 C25 C26 C27 -175.7(2) no
N22 C25 C26 C28 -56.6(3) no
N23 C26 C28 N21 -51.6(3) no
C25 C26 C28 N21 66.3(3) no
C27 C26 C28 N21 -174.2(2) no
N23 C29 C210 N24 49.1(3) no
N24 C211 C212 C213 -27.4(2) no
C211 C212 C213 C214 3.1(3) no
C212 C213 C214 N24 22.2(3) no
Sc2 C215 C216 C217 -79.1(3) no
Sc2 C215 C216 C221 98.0(3) no
C215 C216 C217 C218 176.0(3) no
C221 C216 C217 C218 -1.2(4) no
C215 C216 C221 C220 -176.1(3) no
C217 C216 C221 C220 1.2(4) no
C216 C217 C218 C219 -0.1(4) no
C217 C218 C219 C220 1.4(4) no
C218 C219 C220 C221 -1.4(4) no
C219 C220 C221 C216 0.1(4) no
Sc2 C222 C223 C224 104.4(2) no
Sc2 C222 C223 C228 -72.2(3) no
C222 C223 C224 C225 -174.5(3) no
C228 C223 C224 C225 2.4(4) no
C222 C223 C228 C227 174.9(3) no
C224 C223 C228 C227 -1.9(4) no
C223 C224 C225 C226 -0.9(4) no
C224 C225 C226 C227 -1.0(5) no
C225 C226 C227 C228 1.4(5) no
C226 C227 C228 C223 0.1(4) no
